data_2239122
loop_
_publ_author_name
'Boyt, Stuart M.'
'Chaplin, Adrian B.'

_publ_section_title
;
 2,6-Bis[1-(2,4,6-trimethylphenylimino)ethyl]pyridine
;
_journal_coeditor_code TK5280
_journal_issue 1
_journal_name_full 'Acta Crystallographica Section E'
_journal_page_first o73
_journal_paper_doi 10.1107/S1600536813033801
_journal_volume 70
_journal_year 2014
_chemical_formula_iupac 'C27 H31 N3'
_chemical_formula_moiety 'C27 H31 N3'
_chemical_formula_sum 'C27 H31 N3'
_chemical_formula_weight 397.55
_chemical_melting_point ?
_chemical_name_systematic
;
2,6-Bis[1-(2,4,6-trimethylphenylimino)ethyl]pyridine
;
_space_group_crystal_system triclinic
_space_group_IT_number 2
_space_group_name_Hall '-P 1'
_space_group_name_H-M_alt 'P -1'
_symmetry_space_group_name_Hall '-P 1'
_symmetry_space_group_name_H-M 'P -1'
_atom_sites_solution_hydrogens geom
_atom_sites_solution_primary direct
_atom_sites_solution_secondary difmap
_audit_creation_method
;
Olex2 1.2
;
_cell_angle_alpha 79.224(3)
_cell_angle_beta 77.066(3)
_cell_angle_gamma 76.645(3)
_cell_formula_units_Z 2
_cell_length_a 8.2098(3)
_cell_length_b 11.4125(4)
_cell_length_c 13.0619(4)
_cell_measurement_reflns_used 9488
_cell_measurement_temperature 150(2)
_cell_measurement_theta_max 78.0130
_cell_measurement_theta_min 3.4810
_cell_volume 1148.65(7)
_computing_cell_refinement
;
CrysAlisPro (Agilent, 2012)
;
_computing_data_collection
;
CrysAlisPro (Agilent, 2012)
;
_computing_data_reduction
;
CrysAlisPro (Agilent, 2012)
;
_computing_molecular_graphics 'Mercury (Macrae <i>et al.</i>, 2008)'
_computing_publication_material 'OLEX2 (Dolomanov <i>et al.</i>, 2009)'
_computing_structure_refinement 'SHELXL97 (Sheldrick, 2008)'
_computing_structure_solution 'SHELXS97 (Sheldrick, 2008)'
_diffrn_ambient_temperature 150(2)
_diffrn_detector_area_resol_mean 10.2833
_diffrn_measured_fraction_theta_full 0.997
_diffrn_measured_fraction_theta_max 0.997
_diffrn_measurement_device_type 'Oxford Diffraction Xcalibur (Ruby, Gemini)'
_diffrn_measurement_method '\w scans'
_diffrn_radiation_monochromator graphite
_diffrn_radiation_type CuK\a
_diffrn_radiation_wavelength 1.54184
_diffrn_reflns_av_R_equivalents 0.0205
_diffrn_reflns_limit_h_max 8
_diffrn_reflns_limit_h_min -10
_diffrn_reflns_limit_k_max 13
_diffrn_reflns_limit_k_min -13
_diffrn_reflns_limit_l_max 15
_diffrn_reflns_limit_l_min -15
_diffrn_reflns_number 12720
_diffrn_reflns_theta_full 70.051
_diffrn_reflns_theta_max 70.051
_diffrn_reflns_theta_min 7.029
_exptl_absorpt_coefficient_mu 0.517
_exptl_absorpt_correction_T_max 1.00000
_exptl_absorpt_correction_T_min 0.67919
_exptl_absorpt_correction_type multi-scan
_exptl_absorpt_process_details
;
(CrysAlis PRO; Agilent, 2012)
;
_exptl_crystal_colour yellow
_exptl_crystal_density_diffrn 1.149
_exptl_crystal_description block
_exptl_crystal_F_000 428
_exptl_crystal_size_max 0.5
_exptl_crystal_size_mid 0.4
_exptl_crystal_size_min 0.3
_refine_diff_density_max 0.219
_refine_diff_density_min -0.201
_refine_ls_extinction_method none
_refine_ls_goodness_of_fit_ref 1.044
_refine_ls_hydrogen_treatment constr
_refine_ls_matrix_type full
_refine_ls_number_parameters 279
_refine_ls_number_reflns 4330
_refine_ls_number_restraints 0
_refine_ls_restrained_S_all 1.044
_refine_ls_R_factor_all 0.0460
_refine_ls_R_factor_gt 0.0436
_refine_ls_shift/su_max 0.001
_refine_ls_shift/su_mean 0.000
_refine_ls_structure_factor_coef Fsqd
_refine_ls_weighting_details 'w=1/[\s^2^(Fo^2^)+(0.0686P)^2^+0.3065P] where P=(Fo^2^+2Fc^2^)/3'
_refine_ls_weighting_scheme calc
_refine_ls_wR_factor_gt 0.1208
_refine_ls_wR_factor_ref 0.1232
_reflns_number_gt 4028
_reflns_number_total 4330
_reflns_threshold_expression I>2\s(I)
_cod_data_source_file tk5280sup1.cf
_cod_data_source_block I
_cod_depositor_comments
;
The following automatic conversions were performed:

'_chemical_melting_point' value 'not measured' was changed to '?' -
the value is undefined or not given.

Automatic conversion script
Id: cif_fix_values 2281 2013-09-26 08:29:07Z andrius 
;
_cod_database_code 2239122
_cod_database_fobs_code 2239122
_shelx_space_group_comment
;
The symmetry employed for this shelxl refinement is uniquely defined
by the following loop, which should always be used as a source of
symmetry information in preference to the above space-group names.
They are only intended as comments.
;
_shelxl_version_number .2013

loop_
_space_group_symop_operation_xyz
'x, y, z'
'-x, -y, -z'

loop_
_atom_site_type_symbol
_atom_site_label
_atom_site_fract_x
_atom_site_fract_y
_atom_site_fract_z
_atom_site_U_iso_or_equiv
_atom_site_adp_type
_atom_site_calc_flag
_atom_site_occupancy
N N1 0.86531(12) 0.40162(9) 0.76760(8) 0.0266(2) Uani d 1
N N9 0.51220(13) 0.63576(9) 0.71925(8) 0.0274(2) Uani d 1
N N21 1.17638(13) 0.18893(9) 0.89040(8) 0.0303(2) Uani d 1
C C2 0.72569(15) 0.48715(10) 0.79075(9) 0.0253(3) Uani d 1
C C3 0.67074(15) 0.52439(11) 0.89048(10) 0.0286(3) Uani d 1
H H3 0.5721 0.5861 0.9042 0.034 Uiso calc 1
C C4 0.76288(17) 0.46953(12) 0.96906(10) 0.0338(3) Uani d 1
H H4 0.7280 0.4929 1.0380 0.041 Uiso calc 1
C C5 0.90604(16) 0.38054(12) 0.94679(10) 0.0316(3) Uani d 1
H H5 0.9706 0.3412 0.9999 0.038 Uiso calc 1
C C6 0.95368(15) 0.34966(10) 0.84446(9) 0.0266(3) Uani d 1
C C7 0.63022(15) 0.54337(11) 0.70241(9) 0.0278(3) Uani d 1
C C8 0.6824(2) 0.48530(15) 0.60287(12) 0.0484(4) Uani d 1
H H8A 0.6122 0.5304 0.5512 0.073 Uiso calc 1
H H8B 0.6664 0.4009 0.6195 0.073 Uiso calc 1
H H8C 0.8027 0.4867 0.5729 0.073 Uiso calc 1
C C10 0.41917(15) 0.69900(10) 0.63879(9) 0.0264(3) Uani d 1
C C11 0.25355(15) 0.68233(11) 0.64568(10) 0.0290(3) Uani d 1
C C12 0.16078(15) 0.74925(12) 0.56935(10) 0.0310(3) Uani d 1
H H12 0.0484 0.7379 0.5732 0.037 Uiso calc 1
C C13 0.22751(16) 0.83187(12) 0.48800(10) 0.0320(3) Uani d 1
C C14 0.39057(16) 0.84921(12) 0.48517(10) 0.0325(3) Uani d 1
H H14 0.4371 0.9066 0.4306 0.039 Uiso calc 1
C C15 0.48803(16) 0.78501(11) 0.55990(10) 0.0298(3) Uani d 1
C C16 0.17720(18) 0.59491(13) 0.73443(12) 0.0415(3) Uani d 1
H H16A 0.2493 0.5136 0.7331 0.062 Uiso calc 1
H H16B 0.0628 0.5923 0.7254 0.062 Uiso calc 1
H H16C 0.1697 0.6220 0.8026 0.062 Uiso calc 1
C C17 0.12676(19) 0.90007(15) 0.40411(11) 0.0448(4) Uani d 1
H H17A 0.1538 0.8543 0.3440 0.067 Uiso calc 1
H H17B 0.1565 0.9804 0.3798 0.067 Uiso calc 1
H H17C 0.0046 0.9098 0.4341 0.067 Uiso calc 1
C C18 0.66253(17) 0.80796(13) 0.55733(11) 0.0381(3) Uani d 1
H H18A 0.6678 0.8265 0.6267 0.057 Uiso calc 1
H H18B 0.6847 0.8770 0.5027 0.057 Uiso calc 1
H H18C 0.7486 0.7353 0.5409 0.057 Uiso calc 1
C C19 1.11231(15) 0.25776(11) 0.81485(9) 0.0284(3) Uani d 1
C C20 1.18436(18) 0.25592(14) 0.69860(11) 0.0416(3) Uani d 1
H H20A 1.2946 0.1993 0.6898 0.062 Uiso calc 1
H H20B 1.2000 0.3378 0.6646 0.062 Uiso calc 1
H H20C 1.1055 0.2295 0.6655 0.062 Uiso calc 1
C C22 1.32972(15) 0.10129(11) 0.86847(9) 0.0272(3) Uani d 1
C C23 1.48311(16) 0.12957(11) 0.87619(9) 0.0275(3) Uani d 1
C C24 1.63104(15) 0.04141(11) 0.86368(9) 0.0274(3) Uani d 1
H H24 1.7353 0.0600 0.8696 0.033 Uiso calc 1
C C25 1.63063(15) -0.07396(11) 0.84263(9) 0.0268(3) Uani d 1
C C26 1.47697(16) -0.09938(11) 0.83505(10) 0.0295(3) Uani d 1
H H26 1.4753 -0.1774 0.8202 0.035 Uiso calc 1
C C27 1.32457(16) -0.01400(11) 0.84853(10) 0.0307(3) Uani d 1
C C28 1.48668(18) 0.25374(11) 0.89815(11) 0.0364(3) Uani d 1
H H28A 1.4610 0.3145 0.8372 0.055 Uiso calc 1
H H28B 1.6001 0.2545 0.9101 0.055 Uiso calc 1
H H28C 1.4013 0.2730 0.9614 0.055 Uiso calc 1
C C29 1.79323(16) -0.16854(12) 0.83000(10) 0.0326(3) Uani d 1
H H29A 1.8755 -0.1391 0.7695 0.049 Uiso calc 1
H H29B 1.7687 -0.2443 0.8177 0.049 Uiso calc 1
H H29C 1.8411 -0.1836 0.8947 0.049 Uiso calc 1
C C30 1.15968(18) -0.04735(14) 0.84300(14) 0.0461(4) Uani d 1
H H30A 1.0783 -0.0358 0.9095 0.069 Uiso calc 1
H H30B 1.1813 -0.1327 0.8322 0.069 Uiso calc 1
H H30C 1.1123 0.0048 0.7837 0.069 Uiso calc 1

loop_
_atom_site_aniso_label
_atom_site_aniso_U_11
_atom_site_aniso_U_22
_atom_site_aniso_U_33
_atom_site_aniso_U_12
_atom_site_aniso_U_13
_atom_site_aniso_U_23
N1 0.0237(5) 0.0260(5) 0.0295(5) -0.0025(4) -0.0054(4) -0.0051(4)
N9 0.0255(5) 0.0265(5) 0.0298(5) -0.0014(4) -0.0078(4) -0.0046(4)
N21 0.0271(5) 0.0291(5) 0.0324(5) 0.0015(4) -0.0064(4) -0.0062(4)
C2 0.0238(6) 0.0221(5) 0.0301(6) -0.0038(4) -0.0058(4) -0.0039(4)
C3 0.0254(6) 0.0257(6) 0.0325(6) 0.0007(5) -0.0051(5) -0.0065(5)
C4 0.0365(7) 0.0347(7) 0.0275(6) 0.0023(5) -0.0065(5) -0.0088(5)
C5 0.0316(7) 0.0323(6) 0.0291(6) 0.0020(5) -0.0101(5) -0.0045(5)
C6 0.0249(6) 0.0246(6) 0.0295(6) -0.0031(5) -0.0051(5) -0.0040(4)
C7 0.0261(6) 0.0268(6) 0.0306(6) -0.0022(5) -0.0070(5) -0.0060(5)
C8 0.0552(9) 0.0479(9) 0.0398(8) 0.0190(7) -0.0235(7) -0.0196(6)
C10 0.0263(6) 0.0247(6) 0.0273(6) 0.0015(4) -0.0068(5) -0.0074(4)
C11 0.0273(6) 0.0268(6) 0.0313(6) -0.0013(5) -0.0060(5) -0.0050(5)
C12 0.0234(6) 0.0351(7) 0.0340(6) -0.0017(5) -0.0073(5) -0.0062(5)
C13 0.0303(6) 0.0344(7) 0.0281(6) 0.0024(5) -0.0076(5) -0.0049(5)
C14 0.0330(7) 0.0315(6) 0.0289(6) -0.0033(5) -0.0032(5) -0.0011(5)
C15 0.0270(6) 0.0305(6) 0.0304(6) -0.0021(5) -0.0042(5) -0.0070(5)
C16 0.0330(7) 0.0417(8) 0.0468(8) -0.0096(6) -0.0113(6) 0.0080(6)
C17 0.0382(8) 0.0556(9) 0.0357(7) -0.0015(7) -0.0133(6) 0.0039(6)
C18 0.0328(7) 0.0446(8) 0.0371(7) -0.0108(6) -0.0061(5) -0.0035(6)
C19 0.0253(6) 0.0287(6) 0.0310(6) -0.0019(5) -0.0063(5) -0.0067(5)
C20 0.0362(7) 0.0478(8) 0.0323(7) 0.0109(6) -0.0055(5) -0.0094(6)
C22 0.0260(6) 0.0264(6) 0.0264(6) 0.0010(5) -0.0054(4) -0.0036(4)
C23 0.0305(6) 0.0244(6) 0.0265(6) -0.0049(5) -0.0042(5) -0.0029(4)
C24 0.0248(6) 0.0285(6) 0.0286(6) -0.0061(5) -0.0056(4) -0.0020(5)
C25 0.0264(6) 0.0261(6) 0.0255(5) -0.0010(5) -0.0052(4) -0.0025(4)
C26 0.0308(6) 0.0238(6) 0.0345(6) -0.0025(5) -0.0082(5) -0.0073(5)
C27 0.0268(6) 0.0304(6) 0.0359(6) -0.0027(5) -0.0089(5) -0.0073(5)
C28 0.0367(7) 0.0256(6) 0.0469(7) -0.0059(5) -0.0066(6) -0.0071(5)
C29 0.0282(6) 0.0295(6) 0.0377(7) 0.0003(5) -0.0079(5) -0.0040(5)
C30 0.0308(7) 0.0409(8) 0.0721(10) -0.0038(6) -0.0158(7) -0.0187(7)

loop_
_atom_type_symbol
_atom_type_description
_atom_type_scat_dispersion_real
_atom_type_scat_dispersion_imag
_atom_type_scat_source
C C 0.0181 0.0091 'International Tables Vol C Tables 4.2.6.8 and 6.1.1.4'
H H 0.0000 0.0000 'International Tables Vol C Tables 4.2.6.8 and 6.1.1.4'
N N 0.0311 0.0180 'International Tables Vol C Tables 4.2.6.8 and 6.1.1.4'

loop_
_geom_angle_atom_site_label_1
_geom_angle_atom_site_label_2
_geom_angle_atom_site_label_3
_geom_angle
C6 N1 C2 118.11(10)
C7 N9 C10 121.06(10)
C19 N21 C22 120.38(10)
N1 C2 C3 122.74(11)
N1 C2 C7 116.51(10)
C3 C2 C7 120.75(10)
C2 C3 H3 120.8
C4 C3 C2 118.45(11)
C4 C3 H3 120.8
C3 C4 H4 120.2
C5 C4 C3 119.53(11)
C5 C4 H4 120.2
C4 C5 H5 120.8
C4 C5 C6 118.41(11)
C6 C5 H5 120.8
N1 C6 C5 122.75(11)
N1 C6 C19 116.71(10)
C5 C6 C19 120.51(11)
N9 C7 C2 116.71(10)
N9 C7 C8 126.19(11)
C2 C7 C8 117.11(10)
C7 C8 H8A 109.5
C7 C8 H8B 109.5
C7 C8 H8C 109.5
H8A C8 H8B 109.5
H8A C8 H8C 109.5
H8B C8 H8C 109.5
C11 C10 N9 119.09(11)
C11 C10 C15 120.84(11)
C15 C10 N9 119.80(11)
C10 C11 C16 120.41(11)
C12 C11 C10 118.55(11)
C12 C11 C16 121.04(11)
C11 C12 H12 119.0
C13 C12 C11 122.01(12)
C13 C12 H12 119.0
C12 C13 C14 118.10(11)
C12 C13 C17 121.00(12)
C14 C13 C17 120.90(12)
C13 C14 H14 119.0
C13 C14 C15 122.05(11)
C15 C14 H14 119.0
C10 C15 C18 120.44(11)
C14 C15 C10 118.38(11)
C14 C15 C18 121.18(11)
C11 C16 H16A 109.5
C11 C16 H16B 109.5
C11 C16 H16C 109.5
H16A C16 H16B 109.5
H16A C16 H16C 109.5
H16B C16 H16C 109.5
C13 C17 H17A 109.5
C13 C17 H17B 109.5
C13 C17 H17C 109.5
H17A C17 H17B 109.5
H17A C17 H17C 109.5
H17B C17 H17C 109.5
C15 C18 H18A 109.5
C15 C18 H18B 109.5
C15 C18 H18C 109.5
H18A C18 H18B 109.5
H18A C18 H18C 109.5
H18B C18 H18C 109.5
N21 C19 C6 117.14(11)
N21 C19 C20 125.45(11)
C6 C19 C20 117.39(10)
C19 C20 H20A 109.5
C19 C20 H20B 109.5
C19 C20 H20C 109.5
H20A C20 H20B 109.5
H20A C20 H20C 109.5
H20B C20 H20C 109.5
C23 C22 N21 118.40(11)
C23 C22 C27 120.87(11)
C27 C22 N21 120.51(11)
C22 C23 C28 120.32(11)
C24 C23 C22 118.95(11)
C24 C23 C28 120.73(11)
C23 C24 H24 119.2
C23 C24 C25 121.62(11)
C25 C24 H24 119.2
C24 C25 C29 120.58(11)
C26 C25 C24 118.22(11)
C26 C25 C29 121.20(11)
C25 C26 H26 118.9
C25 C26 C27 122.12(11)
C27 C26 H26 118.9
C22 C27 C30 121.65(11)
C26 C27 C22 118.21(11)
C26 C27 C30 120.13(11)
C23 C28 H28A 109.5
C23 C28 H28B 109.5
C23 C28 H28C 109.5
H28A C28 H28B 109.5
H28A C28 H28C 109.5
H28B C28 H28C 109.5
C25 C29 H29A 109.5
C25 C29 H29B 109.5
C25 C29 H29C 109.5
H29A C29 H29B 109.5
H29A C29 H29C 109.5
H29B C29 H29C 109.5
C27 C30 H30A 109.5
C27 C30 H30B 109.5
C27 C30 H30C 109.5
H30A C30 H30B 109.5
H30A C30 H30C 109.5
H30B C30 H30C 109.5

loop_
_geom_bond_atom_site_label_1
_geom_bond_atom_site_label_2
_geom_bond_distance
N1 C2 1.3403(15)
N1 C6 1.3382(15)
N9 C7 1.2721(15)
N9 C10 1.4247(15)
N21 C19 1.2724(16)
N21 C22 1.4252(15)
C2 C3 1.3916(17)
C2 C7 1.5011(16)
C3 H3 0.9500
C3 C4 1.3806(17)
C4 H4 0.9500
C4 C5 1.3797(17)
C5 H5 0.9500
C5 C6 1.3936(17)
C6 C19 1.4969(16)
C7 C8 1.5016(17)
C8 H8A 0.9800
C8 H8B 0.9800
C8 H8C 0.9800
C10 C11 1.3969(17)
C10 C15 1.4009(17)
C11 C12 1.3943(17)
C11 C16 1.5045(18)
C12 H12 0.9500
C12 C13 1.3862(18)
C13 C14 1.3893(19)
C13 C17 1.5099(17)
C14 H14 0.9500
C14 C15 1.3934(17)
C15 C18 1.5068(18)
C16 H16A 0.9800
C16 H16B 0.9800
C16 H16C 0.9800
C17 H17A 0.9800
C17 H17B 0.9800
C17 H17C 0.9800
C18 H18A 0.9800
C18 H18B 0.9800
C18 H18C 0.9800
C19 C20 1.5034(17)
C20 H20A 0.9800
C20 H20B 0.9800
C20 H20C 0.9800
C22 C23 1.3989(17)
C22 C27 1.3999(17)
C23 C24 1.3864(16)
C23 C28 1.5055(17)
C24 H24 0.9500
C24 C25 1.3954(17)
C25 C26 1.3861(17)
C25 C29 1.5089(16)
C26 H26 0.9500
C26 C27 1.3958(17)
C27 C30 1.5082(18)
C28 H28A 0.9800
C28 H28B 0.9800
C28 H28C 0.9800
C29 H29A 0.9800
C29 H29B 0.9800
C29 H29C 0.9800
C30 H30A 0.9800
C30 H30B 0.9800
C30 H30C 0.9800

loop_
_geom_hbond_atom_site_label_D
_geom_hbond_atom_site_label_H
_geom_hbond_atom_site_label_A
_geom_hbond_site_symmetry_A
_geom_hbond_distance_DH
_geom_hbond_distance_HA
_geom_hbond_distance_DA
_geom_hbond_angle_DHA
C26 H26 N9 1_645 0.95 2.64 3.5522(18) 162
C28 H28B Cg1 1_655 0.98 2.91 3.6715(16) 135
